data_7246212
loop_
_publ_author_name
'Nandi, Sujay Kumar'
'Roy, Samrat'
'Pal, Bipul'
'Haldar, Debasish'

_publ_section_title
;
 Polarization-dependent second harmonic generation in peptide crystals:
 effects of molecular packing.
;
_journal_issue 7
_journal_name_full 'Physical chemistry chemical physics : PCCP'
_journal_page_first 5849
_journal_page_last 5856
_journal_paper_doi 10.1039/d2cp05462k
_journal_volume 25
_journal_year 2023
_chemical_absolute_configuration s
_chemical_formula_moiety 'C14 H12 N2 O7, 0.25(C H Cl3)'
_chemical_formula_sum 'C14.25 H12.25 Cl0.75 N2 O7'
_chemical_formula_weight 350.10
_space_group_crystal_system monoclinic
_space_group_IT_number 4
_space_group_name_Hall 'P 2yb'
_space_group_name_H-M_alt 'P 1 21 1'
_atom_sites_solution_hydrogens geom
_atom_sites_solution_primary dual
_audit_creation_date 2021-10-28
_audit_creation_method
;
Olex2 1.3
(compiled 2020.11.12 svn.r5f609507 for OlexSys, GUI svn.r6272)
;
_audit_update_record
;
2022-05-26 deposited with the CCDC.	2023-01-30 downloaded from the CCDC.
;
_cell_angle_alpha 90
_cell_angle_beta 101.7300(10)
_cell_angle_gamma 90
_cell_formula_units_Z 8
_cell_length_a 13.94710(10)
_cell_length_b 13.69170(10)
_cell_length_c 16.76920(10)
_cell_measurement_reflns_used 16449
_cell_measurement_temperature 293(2)
_cell_measurement_theta_max 67.9510
_cell_measurement_theta_min 2.6900
_cell_volume 3135.36(4)
_computing_cell_refinement 'CrysAlisPro 1.171.40.84a (Rigaku OD, 2020)'
_computing_data_collection 'CrysAlisPro 1.171.40.84a (Rigaku OD, 2020)'
_computing_data_reduction 'CrysAlisPro 1.171.40.84a (Rigaku OD, 2020)'
_computing_molecular_graphics 'Olex2 1.3 (Dolomanov et al., 2009)'
_computing_publication_material 'Olex2 1.3 (Dolomanov et al., 2009)'
_computing_structure_refinement 'SHELXL 2014/7 (Sheldrick, 2015)'
_computing_structure_solution 'SHELXT 2014/5 (Sheldrick, 2014)'
_diffrn_ambient_temperature 293(2)
_diffrn_detector 'Hybrid Pixel Array Detector'
_diffrn_detector_area_resol_mean 10.0000
_diffrn_detector_type HyPix3000
_diffrn_measured_fraction_theta_full 0.998
_diffrn_measured_fraction_theta_max 0.994
_diffrn_measurement_details
;
List of Runs (angles in degrees, time in seconds):

  # Type    Start    End  Width  t~exp~   \w     \q     \k     \f   Frames
#--------------------------------------------------------------------------
  1  \w    -28.00 118.00   0.50    0.24    --   40.33   7.00  47.00  292
  2  \w     85.00 164.00   0.50    1.10    --   96.67  33.00 -60.00  158
  3  \w    100.00 125.00   0.50    1.10    --   96.67 117.00 -30.00   50
  4  \w     79.00 159.00   0.50    1.10    --   96.67  50.00  60.00  160
  5  \w     59.00 161.00   0.50    1.10    --   96.67   7.00  47.00  204
  6  \w      0.00  29.00   0.50    0.24    --   40.33 -38.00  30.00   58
  7  \w    -22.00  29.00   0.50    0.24    --   40.33 -38.00 -30.00  102
  8  \w    -37.00  28.00   0.50    0.24    --   40.33  -7.00-127.00  130
  9  \w     44.00  99.00   0.50    0.24    --   40.33-138.00 -60.00  110
 10  \w     45.00  71.00   0.50    1.10    --   96.67-145.00-120.00   52
 11  \w     83.00 127.00   0.50    1.10    --   96.67-145.00-120.00   88
 12  \w     30.00 108.00   0.50    1.10    --   96.67-117.00-120.00  156
 13  \w     32.00  78.00   0.50    1.10    --   96.67 -96.00 -30.00   92
 14  \w     23.00 101.00   0.50    1.10    --   96.67 -96.00-120.00  156
 15  \w     32.00  57.00   0.50    1.10    --   96.67 -50.00-120.00   50
 16  \w     30.00  83.00   0.50    1.10    --   96.67 -68.00 -30.00  106
 17  \w     68.00  95.00   0.50    1.10    --   96.67 -77.00  90.00   54
 18  \w     40.00  66.00   0.50    1.10    --   96.67 -77.00  90.00   52
 19  \w     39.00  65.00   0.50    1.10    --   96.67 -59.00 120.00   52
 20  \w     39.00  65.00   0.50    1.10    --   96.67 -59.00  90.00   52
 21  \w     29.00  54.00   0.50    1.10    --   96.67 -59.00 -30.00   50
 22  \w     30.00  55.00   0.50    1.10    --   96.67 -50.00 -60.00   50
 23  \w     31.00  57.00   0.50    1.10    --   96.67 -50.00 -90.00   52
 24  \w     29.00  54.00   0.50    1.10    --   96.67 -59.00-120.00   50
 25  \w     30.00  56.00   0.50    1.10    --   96.67 -50.00-150.00   52
 26  \w    -67.00 -11.00   0.50    0.24    --  -40.33  77.00  90.00  112
 27  \w    -57.00  26.00   0.50    0.24    --  -40.33  50.00 -30.00  166
 28  \w     -4.00  26.00   0.50    0.24    --  -40.33  77.00  90.00   60
 29  \w    -28.00  37.00   0.50    0.24    --  -40.33   7.00  47.00  130
 30  \w    -67.00 -18.00   0.50    0.24    --  -40.33  77.00-150.00   98
 31  \w     -4.00  28.00   0.50    0.24    --  -40.33  77.00-150.00   64
 32  \w    -52.00 -25.00   0.50    1.10    --  -82.50  68.00-180.00   54
 33  \w    -47.00 -21.00   0.50    1.10    --  -82.50  42.00 -90.00   52
 34  \w    -55.00 -15.00   0.50    1.10    --  -82.50  59.00  90.00   80
 35  \w    -41.00 -15.00   0.50    1.10    --  -82.50  42.00  30.00   52
 36  \w    -45.00 -18.00   0.50    1.10    --  -82.50  42.00   0.00   54
 37  \w    -46.00 -21.00   0.50    1.10    --  -82.50  42.00 -30.00   50
 38  \w   -160.00 -51.00   0.50    1.10    --  -82.50  -7.00-127.00  218
 39  \w   -113.00 -21.00   0.50    0.24    --  -40.33  -7.00-127.00  184
;
_diffrn_measurement_device 'four-circle diffractometer'
_diffrn_measurement_device_type 'XtaLAB Synergy, Dualflex, HyPix3000'
_diffrn_measurement_method '\w scans'
_diffrn_orient_matrix_type 'CrysAlisPro convention (1999,Acta A55,543-557)'
_diffrn_orient_matrix_UB_11 -0.1041976000
_diffrn_orient_matrix_UB_12 -0.0084205000
_diffrn_orient_matrix_UB_13 0.0169336000
_diffrn_orient_matrix_UB_21 0.0419846000
_diffrn_orient_matrix_UB_22 0.0069605000
_diffrn_orient_matrix_UB_23 0.0921914000
_diffrn_orient_matrix_UB_31 -0.0104485000
_diffrn_orient_matrix_UB_32 0.1119639000
_diffrn_orient_matrix_UB_33 -0.0044608000
_diffrn_radiation_monochromator mirror
_diffrn_radiation_probe x-ray
_diffrn_radiation_type 'Cu K\a'
_diffrn_radiation_wavelength 1.54184
_diffrn_reflns_av_R_equivalents 0.0278
_diffrn_reflns_av_unetI/netI 0.0257
_diffrn_reflns_Laue_measured_fraction_full 0.998
_diffrn_reflns_Laue_measured_fraction_max 0.994
_diffrn_reflns_limit_h_max 16
_diffrn_reflns_limit_h_min -16
_diffrn_reflns_limit_k_max 16
_diffrn_reflns_limit_k_min -10
_diffrn_reflns_limit_l_max 19
_diffrn_reflns_limit_l_min -20
_diffrn_reflns_number 22225
_diffrn_reflns_point_group_measured_fraction_full 0.673
_diffrn_reflns_point_group_measured_fraction_max 0.669
_diffrn_reflns_theta_full 67.684
_diffrn_reflns_theta_max 68.197
_diffrn_reflns_theta_min 2.691
_diffrn_source 'micro-focus sealed X-ray tube'
_diffrn_source_type 'PhotonJet (Cu) X-ray Source'
_exptl_absorpt_coefficient_mu 2.154
_exptl_absorpt_correction_T_max 1.00000
_exptl_absorpt_correction_T_min 0.55714
_exptl_absorpt_correction_type multi-scan
_exptl_absorpt_process_details
;
CrysAlisPro 1.171.40.84a (Rigaku Oxford Diffraction, 2020)
Empirical absorption correction using spherical harmonics,
implemented in SCALE3 ABSPACK scaling algorithm.
;
_exptl_crystal_colour 'light yellow'
_exptl_crystal_density_diffrn 1.483
_exptl_crystal_description block
_exptl_crystal_F_000 1444
_exptl_crystal_size_max 0.2487
_exptl_crystal_size_mid 0.2149
_exptl_crystal_size_min 0.1895
_refine_diff_density_max 0.820
_refine_diff_density_min -0.601
_refine_diff_density_rms 0.144
_refine_ls_abs_structure_details
;
 Flack x determined using 1457 quotients [(I+)-(I-)]/[(I+)+(I-)]
 (Parsons, Flack and Wagner, Acta Cryst. B69 (2013) 249-259).
;
_refine_ls_abs_structure_Flack 0.020(14)
_refine_ls_extinction_method none
_refine_ls_goodness_of_fit_ref 1.075
_refine_ls_hydrogen_treatment constr
_refine_ls_matrix_type full
_refine_ls_number_parameters 873
_refine_ls_number_reflns 7678
_refine_ls_number_restraints 1
_refine_ls_restrained_S_all 1.075
_refine_ls_R_factor_all 0.0711
_refine_ls_R_factor_gt 0.0679
_refine_ls_shift/su_max 0.000
_refine_ls_shift/su_mean 0.000
_refine_ls_structure_factor_coef Fsqd
_refine_ls_weighting_details 'w=1/[\s^2^(Fo^2^)+(0.1371P)^2^+0.9245P] where P=(Fo^2^+2Fc^2^)/3'
_refine_ls_weighting_scheme calc
_refine_ls_wR_factor_gt 0.1967
_refine_ls_wR_factor_ref 0.2019
_reflns_Friedel_coverage 0.000
_reflns_number_gt 7028
_reflns_number_total 7678
_reflns_threshold_expression 'I > 2\s(I)'
_cod_data_source_file d2cp05462k2.cif
_cod_data_source_block sn-couala1
_cod_depositor_comments
;
Adding full bibliography for 7246211--7246213.cif.

2024-12-16
Z value and formula fixed to values more according to usual
chemical conventions.                 miguel
;
_cod_original_formula_sum 'C57 H49 Cl3 N8 O28'
_cod_original_formula_weight 1400.39
_cod_original_formula_moiety '4(C14 H12 N2 O7), C H Cl3'
_cod_original_formula_units_Z 2
_cod_original_sg_symbol_H-M 'P 21'
_cod_database_code 7246212
_shelx_shelxl_version_number 2014/7
_chemical_oxdiff_formula 'C H N O'
_chemical_oxdiff_usercomment @RT
_shelx_space_group_comment
;
The symmetry employed for this shelxl refinement is uniquely defined
by the following loop, which should always be used as a source of
symmetry information in preference to the above space-group names.
They are only intended as comments.
;
_reflns_odcompleteness_completeness 99.98
_reflns_odcompleteness_iscentric 1
_reflns_odcompleteness_theta 66.97
_olex2_refinement_description
;
1. Fixed Uiso
 At 1.2 times of:
  All C(H) groups, All N(H) groups
 At 1.5 times of:
  All C(H,H,H) groups
2.a Ternary CH refined with riding coordinates:
 C39(H39), C25(H25), C53(H53), C11(H11), C57(H57)
2.b Aromatic/amide H refined with riding coordinates:
 N8(H8), N6(H6), N2(H2), N4(H4), C35(H35), C44(H44), C2(H2A), C49(H49),
 C19(H19), C21(H21), C33(H33), C47(H47), C7(H7), C5(H5), C17(H17), C30(H30),
 C16(H16), C45(H45), C3(H3), C31(H31)
2.c Idealised Me refined as rotating group:
 C54(H54A,H54B,H54C), C26(H26A,H26B,H26C), C40(H40A,H40B,H40C), C12(H12A,H12B,
 H12C), C56(H56A,H56B,H56C), C42(H42A,H42B,H42C), C14(H14A,H14B,H14C), C28(H28A,
 H28B,H28C)
;
_olex2_submission_special_instructions 'No special instructions were received'
_oxdiff_exptl_absorpt_empirical_details
;
Empirical correction (ABSPACK) includes:
- Absorption correction using spherical harmonics
- Frame scaling
;
_oxdiff_exptl_absorpt_empirical_full_max 1.686
_oxdiff_exptl_absorpt_empirical_full_min 0.692

loop_
_space_group_symop_operation_xyz
'x, y, z'
'-x, y+1/2, -z'

loop_
_atom_site_label
_atom_site_type_symbol
_atom_site_fract_x
_atom_site_fract_y
_atom_site_fract_z
_atom_site_U_iso_or_equiv
_atom_site_adp_type
_atom_site_occupancy
_atom_site_site_symmetry_order
_atom_site_calc_flag
_atom_site_refinement_flags_posn
_atom_site_refinement_flags_adp
_atom_site_refinement_flags_occupancy
_atom_site_disorder_assembly
_atom_site_disorder_group
O10 O 0.3649(2) 0.5241(2) 0.48009(19) 0.0463(7) Uani 1 1 d . . . . .
O17 O 0.1385(2) 0.6287(3) 0.50810(19) 0.0490(8) Uani 1 1 d . . . . .
O24 O 0.1286(2) -0.0973(2) 0.53134(19) 0.0437(7) Uani 1 1 d . . . . .
O3 O 0.3752(2) 0.8002(2) 0.4491(2) 0.0507(8) Uani 1 1 d . . . . .
Cl3 Cl 0.1931(4) 0.8037(4) -0.0451(3) 0.248(3) Uani 1 1 d . . . . .
O25 O 0.1260(3) -0.0809(3) 0.6605(2) 0.0551(9) Uani 1 1 d . . . . .
O11 O 0.3627(3) 0.5068(3) 0.6087(2) 0.0556(8) Uani 1 1 d . . . . .
O26 O 0.1191(3) 0.2271(3) 0.6377(2) 0.0629(10) Uani 1 1 d . . . . .
O5 O 0.3947(3) 1.1256(3) 0.3503(2) 0.0668(11) Uani 1 1 d . . . . .
O12 O 0.3649(3) 0.1998(3) 0.5847(2) 0.0614(10) Uani 1 1 d . . . . .
O4 O 0.3771(3) 0.8199(3) 0.3196(2) 0.0633(10) Uani 1 1 d . . . . .
O19 O 0.1270(3) 0.3038(3) 0.4019(2) 0.0571(9) Uani 1 1 d . . . . .
O18 O 0.1395(3) 0.6102(3) 0.3793(2) 0.0600(9) Uani 1 1 d . . . . .
Cl2 Cl 0.2255(4) 0.6840(6) 0.0957(4) 0.301(4) Uani 1 1 d . . . . .
O28 O 0.1294(4) 0.1629(4) 0.9325(2) 0.0808(13) Uani 1 1 d . . . . .
N8 N 0.1100(3) 0.1035(3) 0.7237(2) 0.0475(9) Uani 1 1 d . . . . .
H8 H 0.1094 0.0412 0.7304 0.057 Uiso 1 1 calc R U . . .
O14 O 0.3504(3) 0.2678(4) 0.8785(2) 0.0753(12) Uani 1 1 d . . . . .
O20 O 0.1285(4) 0.5074(4) 0.1702(3) 0.0809(13) Uani 1 1 d . . . . .
N6 N 0.1117(3) 0.4255(3) 0.3101(2) 0.0444(8) Uani 1 1 d . . . . .
H6 H 0.1118 0.4876 0.3025 0.053 Uiso 1 1 calc R U . . .
N2 N 0.4049(3) 1.0040(3) 0.2620(2) 0.0514(9) Uani 1 1 d . . . . .
H2 H 0.4045 0.9418 0.2546 0.062 Uiso 1 1 calc R U . . .
O7 O 0.4011(4) 1.0626(4) 0.0548(2) 0.0827(13) Uani 1 1 d . . . . .
O21 O 0.1040(4) 0.3669(4) 0.1013(2) 0.0844(14) Uani 1 1 d . . . . .
O13 O 0.3464(4) 0.4094(4) 0.8113(3) 0.0841(13) Uani 1 1 d . . . . .
N4 N 0.3721(3) 0.3222(3) 0.6749(2) 0.0473(9) Uani 1 1 d . . . . .
H4 H 0.3737 0.3845 0.6815 0.057 Uiso 1 1 calc R U . . .
O15 O 0.1235(5) 0.4067(4) 0.8315(3) 0.0969(17) Uani 1 1 d . . . . .
C6 C 0.3759(3) 0.9346(4) 0.5404(3) 0.0408(9) Uani 1 1 d . . . . .
O22 O 0.1673(5) 0.1275(4) 0.2153(3) 0.0927(16) Uani 1 1 d . . . . .
N3 N 0.3679(4) 0.3887(4) 0.1676(3) 0.0698(14) Uani 1 1 d . . . . .
O2 O 0.3380(4) 1.0181(4) 0.7676(2) 0.0829(13) Uani 1 1 d . . . . .
O6 O 0.4000(4) 0.9205(4) 0.1175(2) 0.0847(14) Uani 1 1 d . . . . .
N1 N 0.3532(4) 0.9320(5) 0.7579(3) 0.0695(13) Uani 1 1 d . . . . .
C35 C 0.1222(3) 0.4288(4) 0.5285(3) 0.0411(9) Uani 1 1 d . . . . .
H35 H 0.1166 0.3619 0.5359 0.049 Uiso 1 1 calc R U . . .
C50 C 0.1236(3) 0.0680(4) 0.5842(3) 0.0403(9) Uani 1 1 d . . . . .
N7 N 0.1543(4) 0.0406(4) 0.2248(3) 0.0656(13) Uani 1 1 d . . . . .
C38 C 0.1209(3) 0.3911(4) 0.3848(3) 0.0429(10) Uani 1 1 d . . . . .
C24 C 0.3676(3) 0.2857(4) 0.6007(3) 0.0435(10) Uani 1 1 d . . . . .
C52 C 0.1180(3) 0.1394(4) 0.6515(3) 0.0437(10) Uani 1 1 d . . . . .
C15 C 0.3658(3) 0.4891(3) 0.4033(3) 0.0403(9) Uani 1 1 d . . . . .
C37 C 0.1342(3) 0.5691(4) 0.4413(3) 0.0432(10) Uani 1 1 d . . . . .
C29 C 0.1362(3) 0.5924(4) 0.5843(3) 0.0421(9) Uani 1 1 d . . . . .
C36 C 0.1251(3) 0.4639(4) 0.4535(2) 0.0397(9) Uani 1 1 d . . . . .
C23 C 0.3647(3) 0.4650(4) 0.5459(3) 0.0422(10) Uani 1 1 d . . . . .
O27 O 0.1250(4) 0.0194(4) 0.8705(2) 0.0885(15) Uani 1 1 d . . . . .
C10 C 0.3955(3) 1.0392(4) 0.3351(3) 0.0454(10) Uani 1 1 d . . . . .
C48 C 0.1345(3) 0.0400(4) 0.4438(3) 0.0404(10) Uani 1 1 d . . . . .
O8 O 0.3505(6) 0.3045(4) 0.1526(3) 0.110(2) Uani 1 1 d . . . . .
N5 N 0.1284(4) 0.4931(4) 0.8192(3) 0.0723(14) Uani 1 1 d . . . . .
C39 C 0.1014(3) 0.3605(4) 0.2402(3) 0.0463(10) Uani 1 1 d . . . . .
H39 H 0.1542 0.3121 0.2509 0.056 Uiso 1 1 calc R U . . .
C44 C 0.1381(3) -0.1279(4) 0.3957(3) 0.0478(11) Uani 1 1 d . . . . .
H44 H 0.1364 -0.1946 0.4060 0.057 Uiso 1 1 calc R U . . .
C34 C 0.1276(3) 0.4933(3) 0.5967(3) 0.0408(9) Uani 1 1 d . . . . .
O9 O 0.3817(5) 0.4491(5) 0.1183(3) 0.111(2) Uani 1 1 d . . . . .
C20 C 0.3689(3) 0.3891(4) 0.3901(3) 0.0415(10) Uani 1 1 d . . . . .
C2 C 0.3643(4) 0.7666(4) 0.5848(3) 0.0561(12) Uani 1 1 d . . . . .
H2A H 0.3633 0.7000 0.5736 0.067 Uiso 1 1 calc R U . . .
C49 C 0.1289(3) 0.1032(4) 0.5101(3) 0.0424(9) Uani 1 1 d . . . . .
H49 H 0.1289 0.1704 0.5021 0.051 Uiso 1 1 calc R U . . .
C19 C 0.3698(4) 0.3558(4) 0.3120(3) 0.0479(10) Uani 1 1 d . . . . .
H19 H 0.3723 0.2894 0.3010 0.058 Uiso 1 1 calc R U . . .
C25 C 0.3744(4) 0.2590(4) 0.7454(3) 0.0488(11) Uani 1 1 d . . . . .
H25 H 0.3227 0.2097 0.7320 0.059 Uiso 1 1 calc R U . . .
C54 C 0.0011(4) 0.2133(5) 0.7812(3) 0.0578(12) Uani 1 1 d . . . . .
H54A H -0.0140 0.2473 0.7301 0.087 Uiso 1 1 calc R U . . .
H54B H 0.0001 0.2585 0.8248 0.087 Uiso 1 1 calc R U . . .
H54C H -0.0467 0.1630 0.7820 0.087 Uiso 1 1 calc R U . . .
C22 C 0.3682(3) 0.3600(4) 0.5338(3) 0.0415(10) Uani 1 1 d . . . . .
C21 C 0.3702(3) 0.3246(4) 0.4581(2) 0.0420(9) Uani 1 1 d . . . . .
H21 H 0.3725 0.2575 0.4502 0.050 Uiso 1 1 calc R U . . .
C8 C 0.3879(3) 0.9655(4) 0.4002(3) 0.0429(9) Uani 1 1 d . . . . .
C53 C 0.1022(4) 0.1677(4) 0.7917(3) 0.0472(10) Uani 1 1 d . . . . .
H53 H 0.1517 0.2193 0.7965 0.057 Uiso 1 1 calc R U . . .
C33 C 0.1257(3) 0.4604(4) 0.6751(3) 0.0479(10) Uani 1 1 d . . . . .
H33 H 0.1194 0.3941 0.6852 0.057 Uiso 1 1 calc R U . . .
C46 C 0.1467(3) 0.0060(4) 0.3067(3) 0.0485(11) Uani 1 1 d . . . . .
C47 C 0.1411(3) 0.0734(4) 0.3656(3) 0.0471(10) Uani 1 1 d . . . . .
H47 H 0.1416 0.1398 0.3544 0.056 Uiso 1 1 calc R U . . .
C51 C 0.1254(3) -0.0378(4) 0.5981(3) 0.0408(9) Uani 1 1 d . . . . .
C7 C 0.3854(3) 0.9987(3) 0.4747(3) 0.0418(9) Uani 1 1 d . . . . .
H7 H 0.3899 1.0656 0.4843 0.050 Uiso 1 1 calc R U . . .
O23 O 0.1568(6) -0.0180(5) 0.1724(3) 0.113(2) Uani 1 1 d . . . . .
C9 C 0.3808(3) 0.8599(4) 0.3842(3) 0.0463(10) Uani 1 1 d . . . . .
C1 C 0.3720(3) 0.8347(4) 0.5251(3) 0.0444(10) Uani 1 1 d . . . . .
C18 C 0.3670(3) 0.4242(4) 0.2514(3) 0.0498(11) Uani 1 1 d . . . . .
C41 C 0.1131(4) 0.4217(5) 0.1673(3) 0.0537(12) Uani 1 1 d . . . . .
C26 C 0.4728(4) 0.2081(5) 0.7710(3) 0.0582(12) Uani 1 1 d . . . . .
H26A H 0.5230 0.2560 0.7880 0.087 Uiso 1 1 calc R U . . .
H26B H 0.4869 0.1718 0.7258 0.087 Uiso 1 1 calc R U . . .
H26C H 0.4704 0.1644 0.8153 0.087 Uiso 1 1 calc R U . . .
C55 C 0.1207(4) 0.1062(5) 0.8688(3) 0.0557(12) Uani 1 1 d . . . . .
C27 C 0.3551(4) 0.3212(5) 0.8140(3) 0.0562(13) Uani 1 1 d . . . . .
C40 C 0.0047(4) 0.3073(4) 0.2230(3) 0.0566(12) Uani 1 1 d . . . . .
H40A H 0.0000 0.2662 0.2684 0.085 Uiso 1 1 calc R U . . .
H40B H 0.0003 0.2680 0.1750 0.085 Uiso 1 1 calc R U . . .
H40C H -0.0479 0.3539 0.2145 0.085 Uiso 1 1 calc R U . . .
C5 C 0.3695(3) 0.9676(4) 0.6181(3) 0.0449(10) Uani 1 1 d . . . . .
H5 H 0.3712 1.0339 0.6303 0.054 Uiso 1 1 calc R U . . .
C32 C 0.1330(4) 0.5267(4) 0.7367(3) 0.0503(11) Uani 1 1 d . . . . .
C4 C 0.3606(3) 0.8990(4) 0.6757(3) 0.0509(11) Uani 1 1 d . . . . .
C17 C 0.3640(4) 0.5225(4) 0.2646(3) 0.0524(11) Uani 1 1 d . . . . .
H17 H 0.3628 0.5659 0.2218 0.063 Uiso 1 1 calc R U . . .
C30 C 0.1434(4) 0.6598(4) 0.6459(3) 0.0502(11) Uani 1 1 d . . . . .
H30 H 0.1484 0.7262 0.6357 0.060 Uiso 1 1 calc R U . . .
C13 C 0.4037(4) 1.0064(5) 0.1192(3) 0.0568(12) Uani 1 1 d . . . . .
C43 C 0.1339(3) -0.0607(3) 0.4560(3) 0.0404(9) Uani 1 1 d . . . . .
C11 C 0.4158(4) 1.0680(4) 0.1951(3) 0.0544(12) Uani 1 1 d . . . . .
H11 H 0.3637 1.1172 0.1876 0.065 Uiso 1 1 calc R U . . .
C16 C 0.3629(4) 0.5576(4) 0.3421(3) 0.0507(11) Uani 1 1 d . . . . .
H16 H 0.3602 0.6242 0.3524 0.061 Uiso 1 1 calc R U . . .
C45 C 0.1448(3) -0.0936(4) 0.3193(3) 0.0505(11) Uani 1 1 d . . . . .
H45 H 0.1479 -0.1369 0.2772 0.061 Uiso 1 1 calc R U . . .
Cl1 Cl 0.3430(7) 0.6723(7) -0.0075(6) 0.319(4) Uani 1 1 d . . . . .
O1 O 0.3589(7) 0.8721(5) 0.8108(3) 0.136(3) Uani 1 1 d . . . . .
C3 C 0.3582(4) 0.7996(4) 0.6604(3) 0.0559(12) Uani 1 1 d . . . . .
H3 H 0.3524 0.7556 0.7014 0.067 Uiso 1 1 calc R U . . .
C12 C 0.5134(5) 1.1192(5) 0.2107(3) 0.0721(17) Uani 1 1 d . . . . .
H12A H 0.5266 1.1457 0.2649 0.108 Uiso 1 1 calc R U . . .
H12B H 0.5119 1.1712 0.1720 0.108 Uiso 1 1 calc R U . . .
H12C H 0.5638 1.0735 0.2052 0.108 Uiso 1 1 calc R U . . .
C31 C 0.1427(4) 0.6261(4) 0.7239(3) 0.0561(12) Uani 1 1 d . . . . .
H31 H 0.1487 0.6697 0.7672 0.067 Uiso 1 1 calc R U . . .
O16 O 0.1328(8) 0.5522(5) 0.8713(3) 0.161(4) Uani 1 1 d . . . . .
C56 C 0.1373(7) 0.1161(8) 1.0117(3) 0.102(3) Uani 1 1 d . . . . .
H56A H 0.1307 0.0467 1.0045 0.153 Uiso 1 1 calc R U . . .
H56B H 0.0864 0.1401 1.0374 0.153 Uiso 1 1 calc R U . . .
H56C H 0.2000 0.1307 1.0452 0.153 Uiso 1 1 calc R U . . .
C42 C 0.1078(7) 0.4160(8) 0.0255(4) 0.103(3) Uani 1 1 d . . . . .
H42A H 0.0469 0.4490 0.0057 0.154 Uiso 1 1 calc R U . . .
H42B H 0.1189 0.3689 -0.0140 0.154 Uiso 1 1 calc R U . . .
H42C H 0.1602 0.4628 0.0346 0.154 Uiso 1 1 calc R U . . .
C14 C 0.3942(7) 1.0124(8) -0.0228(4) 0.099(3) Uani 1 1 d . . . . .
H14A H 0.3945 1.0596 -0.0651 0.149 Uiso 1 1 calc R U . . .
H14B H 0.3346 0.9754 -0.0348 0.149 Uiso 1 1 calc R U . . .
H14C H 0.4491 0.9692 -0.0195 0.149 Uiso 1 1 calc R U . . .
C28 C 0.3416(7) 0.3176(8) 0.9530(4) 0.102(3) Uani 1 1 d . . . . .
H28A H 0.2736 0.3237 0.9553 0.154 Uiso 1 1 calc R U . . .
H28B H 0.3703 0.3814 0.9539 0.154 Uiso 1 1 calc R U . . .
H28C H 0.3749 0.2807 0.9990 0.154 Uiso 1 1 calc R U . . .
C57 C 0.2714(11) 0.7474(9) 0.0277(10) 0.170(6) Uani 1 1 d . . . . .
H57 H 0.3135 0.7980 0.0579 0.204 Uiso 1 1 calc R U . . .

loop_
_atom_site_aniso_label
_atom_site_aniso_U_11
_atom_site_aniso_U_22
_atom_site_aniso_U_33
_atom_site_aniso_U_23
_atom_site_aniso_U_13
_atom_site_aniso_U_12
O10 0.0654(18) 0.0276(16) 0.0463(15) -0.0011(14) 0.0118(12) 0.0018(14)
O17 0.0668(19) 0.0317(18) 0.0477(16) 0.0038(14) 0.0098(13) -0.0022(15)
O24 0.0546(16) 0.0310(17) 0.0487(15) 0.0020(14) 0.0182(12) 0.0010(13)
O3 0.0621(18) 0.0308(17) 0.0607(18) -0.0029(15) 0.0159(14) 0.0002(15)
Cl3 0.282(5) 0.171(4) 0.220(4) 0.084(4) -0.113(4) -0.017(4)
O25 0.078(2) 0.0372(19) 0.0552(18) 0.0091(16) 0.0263(15) 0.0021(17)
O11 0.083(2) 0.0366(19) 0.0471(16) -0.0099(16) 0.0121(14) 0.0058(17)
O26 0.115(3) 0.0301(19) 0.0474(17) 0.0002(15) 0.0253(17) -0.0032(19)
O5 0.120(3) 0.035(2) 0.0503(18) -0.0003(16) 0.0285(19) 0.003(2)
O12 0.110(3) 0.035(2) 0.0429(16) 0.0026(16) 0.0223(17) -0.0007(19)
O4 0.095(3) 0.037(2) 0.064(2) -0.0133(18) 0.0314(18) -0.0052(19)
O19 0.091(2) 0.035(2) 0.0447(16) 0.0002(16) 0.0134(15) 0.0050(18)
O18 0.088(2) 0.039(2) 0.0502(17) 0.0103(17) 0.0075(16) -0.0012(18)
Cl2 0.205(4) 0.337(9) 0.376(7) 0.272(7) 0.092(5) 0.053(5)
O28 0.126(4) 0.080(3) 0.0344(16) 0.004(2) 0.0132(18) -0.002(3)
N8 0.069(2) 0.037(2) 0.0379(17) -0.0004(17) 0.0131(15) 0.0042(18)
O14 0.110(3) 0.082(3) 0.0393(17) -0.0021(19) 0.0282(17) 0.003(3)
O20 0.126(4) 0.058(3) 0.064(2) 0.009(2) 0.031(2) -0.021(3)
N6 0.060(2) 0.036(2) 0.0371(16) 0.0032(16) 0.0092(14) -0.0017(17)
N2 0.071(2) 0.042(2) 0.0424(18) -0.0045(18) 0.0138(16) -0.007(2)
O7 0.126(4) 0.080(3) 0.0428(18) -0.002(2) 0.0183(19) -0.002(3)
O21 0.138(4) 0.077(3) 0.0456(19) 0.002(2) 0.035(2) 0.009(3)
O13 0.130(4) 0.063(3) 0.068(2) -0.007(2) 0.041(2) 0.014(3)
N4 0.066(2) 0.037(2) 0.0403(18) 0.0018(18) 0.0135(15) 0.0016(18)
O15 0.179(5) 0.060(3) 0.059(2) 0.003(2) 0.042(3) -0.022(3)
C6 0.0401(19) 0.034(2) 0.046(2) 0.0016(19) 0.0045(15) -0.0001(18)
O22 0.164(5) 0.064(3) 0.059(2) 0.014(2) 0.042(3) 0.019(3)
N3 0.106(4) 0.059(3) 0.046(2) 0.009(2) 0.021(2) 0.008(3)
O2 0.135(4) 0.061(3) 0.058(2) -0.004(2) 0.031(2) -0.006(3)
O6 0.141(4) 0.059(3) 0.055(2) -0.013(2) 0.020(2) -0.018(3)
N1 0.096(3) 0.068(4) 0.045(2) 0.012(2) 0.015(2) 0.000(3)
C35 0.050(2) 0.028(2) 0.044(2) 0.0009(19) 0.0051(16) -0.0009(18)
C50 0.046(2) 0.035(2) 0.041(2) 0.0028(19) 0.0096(16) 0.0009(18)
N7 0.095(3) 0.063(3) 0.040(2) 0.000(2) 0.0134(19) 0.013(3)
C38 0.050(2) 0.032(2) 0.044(2) 0.0006(19) 0.0040(17) -0.0015(18)
C24 0.054(2) 0.037(3) 0.040(2) -0.0009(19) 0.0095(17) 0.0004(19)
C52 0.057(2) 0.033(2) 0.043(2) 0.0031(19) 0.0143(17) 0.004(2)
C15 0.0441(19) 0.034(2) 0.0412(19) -0.0005(18) 0.0058(15) -0.0004(17)
C37 0.049(2) 0.034(2) 0.045(2) 0.005(2) 0.0033(16) 0.0002(18)
C29 0.043(2) 0.036(2) 0.046(2) 0.003(2) 0.0064(16) 0.0014(19)
C36 0.047(2) 0.031(2) 0.040(2) -0.0015(19) 0.0063(16) -0.0037(18)
C23 0.042(2) 0.037(2) 0.045(2) -0.001(2) 0.0029(16) 0.0019(19)
O27 0.146(4) 0.064(3) 0.054(2) 0.015(2) 0.018(2) 0.024(3)
C10 0.058(2) 0.036(3) 0.042(2) -0.004(2) 0.0113(18) -0.001(2)
C48 0.046(2) 0.035(3) 0.040(2) 0.0021(19) 0.0069(16) 0.0014(18)
O8 0.217(7) 0.063(3) 0.051(2) -0.006(2) 0.030(3) -0.004(4)
N5 0.114(4) 0.059(4) 0.045(2) -0.004(2) 0.021(2) -0.006(3)
C39 0.055(2) 0.043(3) 0.041(2) 0.004(2) 0.0105(17) 0.004(2)
C44 0.055(2) 0.033(3) 0.055(3) -0.003(2) 0.0116(19) -0.001(2)
C34 0.046(2) 0.034(2) 0.041(2) -0.0015(18) 0.0058(15) -0.0016(18)
O9 0.197(6) 0.087(4) 0.062(2) 0.018(3) 0.061(3) 0.000(4)
C20 0.046(2) 0.038(3) 0.041(2) 0.0046(19) 0.0092(16) 0.0036(18)
C2 0.062(3) 0.031(3) 0.074(3) 0.007(2) 0.010(2) 0.001(2)
C49 0.057(2) 0.027(2) 0.045(2) 0.0015(19) 0.0127(17) -0.0001(18)
C19 0.065(3) 0.039(3) 0.040(2) -0.001(2) 0.0114(18) 0.005(2)
C25 0.064(2) 0.045(3) 0.039(2) 0.004(2) 0.0152(18) 0.002(2)
C54 0.072(3) 0.057(3) 0.044(2) -0.005(2) 0.0124(19) 0.014(3)
C22 0.049(2) 0.037(2) 0.038(2) 0.0000(19) 0.0075(16) 0.0013(19)
C21 0.054(2) 0.031(2) 0.040(2) -0.0013(18) 0.0079(16) 0.0021(18)
C8 0.047(2) 0.036(2) 0.045(2) -0.003(2) 0.0096(16) 0.0007(19)
C53 0.066(3) 0.040(3) 0.0359(19) 0.0005(19) 0.0094(17) 0.000(2)
C33 0.061(2) 0.036(3) 0.046(2) 0.005(2) 0.0111(18) -0.003(2)
C46 0.054(2) 0.050(3) 0.039(2) 0.004(2) 0.0055(16) 0.001(2)
C47 0.062(3) 0.036(3) 0.043(2) 0.005(2) 0.0105(18) 0.007(2)
C51 0.045(2) 0.034(2) 0.046(2) 0.003(2) 0.0152(16) 0.0031(18)
C7 0.048(2) 0.028(2) 0.048(2) -0.0022(19) 0.0056(16) -0.0016(18)
O23 0.210(6) 0.081(4) 0.051(2) -0.007(3) 0.038(3) 0.002(4)
C9 0.052(2) 0.037(3) 0.053(2) -0.002(2) 0.0171(18) 0.001(2)
C1 0.042(2) 0.035(2) 0.054(2) 0.001(2) 0.0059(17) 0.0006(18)
C18 0.058(2) 0.048(3) 0.043(2) 0.006(2) 0.0097(18) 0.003(2)
C41 0.066(3) 0.056(3) 0.043(2) 0.005(2) 0.0204(19) 0.002(2)
C26 0.069(3) 0.058(3) 0.050(2) 0.014(2) 0.019(2) 0.009(3)
C55 0.071(3) 0.055(3) 0.039(2) 0.010(2) 0.0056(19) 0.004(3)
C27 0.067(3) 0.061(4) 0.044(2) -0.003(2) 0.020(2) -0.001(3)
C40 0.067(3) 0.054(3) 0.051(2) -0.006(2) 0.017(2) -0.015(2)
C5 0.051(2) 0.034(2) 0.047(2) 0.000(2) 0.0055(17) -0.002(2)
C32 0.065(3) 0.046(3) 0.041(2) -0.002(2) 0.0127(18) -0.002(2)
C4 0.050(2) 0.053(3) 0.047(2) 0.004(2) 0.0040(17) 0.003(2)
C17 0.065(3) 0.044(3) 0.049(2) 0.015(2) 0.0126(19) 0.002(2)
C30 0.064(3) 0.031(3) 0.058(3) -0.003(2) 0.016(2) -0.003(2)
C13 0.069(3) 0.057(4) 0.043(2) -0.005(2) 0.010(2) -0.004(3)
C43 0.0417(19) 0.034(2) 0.045(2) 0.0009(19) 0.0092(15) 0.0020(17)
C11 0.075(3) 0.041(3) 0.047(2) -0.003(2) 0.014(2) -0.007(2)
C16 0.063(3) 0.036(3) 0.053(2) 0.006(2) 0.013(2) 0.001(2)
C45 0.058(2) 0.046(3) 0.047(2) -0.009(2) 0.0081(18) 0.002(2)
Cl1 0.292(8) 0.225(8) 0.398(11) -0.014(8) -0.028(7) 0.048(7)
O1 0.268(9) 0.090(5) 0.055(3) 0.019(3) 0.043(4) 0.013(5)
C3 0.065(3) 0.043(3) 0.058(3) 0.017(2) 0.008(2) 0.000(2)
C12 0.096(4) 0.067(4) 0.053(3) -0.005(3) 0.016(2) -0.032(3)
C31 0.074(3) 0.041(3) 0.054(3) -0.012(2) 0.015(2) 0.001(2)
O16 0.359(12) 0.076(4) 0.067(3) -0.022(3) 0.086(5) -0.031(6)
C56 0.150(7) 0.119(7) 0.034(3) 0.014(4) 0.015(3) -0.001(6)
C42 0.145(7) 0.122(7) 0.050(3) 0.013(4) 0.041(4) 0.013(6)
C14 0.144(6) 0.108(7) 0.048(3) -0.016(4) 0.025(3) -0.015(6)
C28 0.141(6) 0.126(8) 0.054(3) -0.014(4) 0.050(4) -0.003(6)
C57 0.182(11) 0.084(7) 0.209(13) 0.057(9) -0.041(10) -0.033(8)

loop_
_atom_type_symbol
_atom_type_description
_atom_type_scat_dispersion_real
_atom_type_scat_dispersion_imag
_atom_type_scat_source
C C 0.0181 0.0091 'International Tables Vol C Tables 4.2.6.8 and 6.1.1.4'
H H 0.0000 0.0000 'International Tables Vol C Tables 4.2.6.8 and 6.1.1.4'
Cl Cl 0.3639 0.7018 'International Tables Vol C Tables 4.2.6.8 and 6.1.1.4'
N N 0.0311 0.0180 'International Tables Vol C Tables 4.2.6.8 and 6.1.1.4'
O O 0.0492 0.0322 'International Tables Vol C Tables 4.2.6.8 and 6.1.1.4'

loop_
_geom_angle_atom_site_label_1
_geom_angle_atom_site_label_2
_geom_angle_atom_site_label_3
_geom_angle
_geom_angle_site_symmetry_1
_geom_angle_site_symmetry_3
_geom_angle_publ_flag
C23 O10 C15 123.4(4) . . ?
C37 O17 C29 122.5(4) . . ?
C43 O24 C51 122.9(4) . . ?
C1 O3 C9 123.3(4) . . ?
C55 O28 C56 117.5(6) . . ?
C52 N8 H8 119.3 . . ?
C52 N8 C53 121.4(4) . . ?
C53 N8 H8 119.3 . . ?
C27 O14 C28 118.3(6) . . ?
C38 N6 H6 119.3 . . ?
C38 N6 C39 121.4(4) . . ?
C39 N6 H6 119.3 . . ?
C10 N2 H2 119.0 . . ?
C10 N2 C11 122.0(4) . . ?
C11 N2 H2 119.0 . . ?
C13 O7 C14 116.2(6) . . ?
C41 O21 C42 117.1(6) . . ?
C24 N4 H4 119.2 . . ?
C24 N4 C25 121.6(4) . . ?
C25 N4 H4 119.2 . . ?
C1 C6 C7 117.8(4) . . ?
C1 C6 C5 118.8(4) . . ?
C5 C6 C7 123.4(4) . . ?
O8 N3 O9 124.6(6) . . ?
O8 N3 C18 118.2(5) . . ?
O9 N3 C18 117.0(6) . . ?
O2 N1 C4 118.1(5) . . ?
O1 N1 O2 123.4(6) . . ?
O1 N1 C4 118.4(6) . . ?
C36 C35 H35 119.5 . . ?
C36 C35 C34 121.0(4) . . ?
C34 C35 H35 119.5 . . ?
C49 C50 C52 118.7(4) . . ?
C49 C50 C51 119.8(4) . . ?
C51 C50 C52 121.5(4) . . ?
O22 N7 C46 118.4(5) . . ?
O23 N7 O22 122.1(5) . . ?
O23 N7 C46 119.1(5) . . ?
O19 C38 N6 123.9(5) . . ?
O19 C38 C36 118.2(4) . . ?
N6 C38 C36 117.9(4) . . ?
O12 C24 N4 124.6(4) . . ?
O12 C24 C22 119.7(4) . . ?
N4 C24 C22 115.7(4) . . ?
O26 C52 N8 122.7(4) . . ?
O26 C52 C50 119.3(4) . . ?
N8 C52 C50 117.9(4) . . ?
O10 C15 C20 119.9(4) . . ?
O10 C15 C16 116.9(4) . . ?
C16 C15 C20 123.2(4) . . ?
O17 C37 C36 117.3(4) . . ?
O18 C37 O17 115.4(4) . . ?
O18 C37 C36 127.3(5) . . ?
O17 C29 C34 120.8(4) . . ?
C30 C29 O17 116.4(4) . . ?
C30 C29 C34 122.8(4) . . ?
C35 C36 C38 117.9(4) . . ?
C35 C36 C37 119.9(4) . . ?
C37 C36 C38 122.2(4) . . ?
O10 C23 C22 117.8(4) . . ?
O11 C23 O10 115.4(4) . . ?
O11 C23 C22 126.8(4) . . ?
O5 C10 N2 123.3(5) . . ?
O5 C10 C8 119.7(4) . . ?
N2 C10 C8 117.0(4) . . ?
C47 C48 C49 123.7(4) . . ?
C43 C48 C49 118.9(4) . . ?
C43 C48 C47 117.5(4) . . ?
O15 N5 C32 118.9(5) . . ?
O16 N5 O15 122.7(5) . . ?
O16 N5 C32 118.3(6) . . ?
N6 C39 H39 108.6 . . ?
N6 C39 C41 107.6(4) . . ?
N6 C39 C40 112.8(4) . . ?
C41 C39 H39 108.6 . . ?
C40 C39 H39 108.6 . . ?
C40 C39 C41 110.5(4) . . ?
C43 C44 H44 120.9 . . ?
C43 C44 C45 118.3(5) . . ?
C45 C44 H44 120.9 . . ?
C29 C34 C35 118.5(4) . . ?
C29 C34 C33 118.5(4) . . ?
C33 C34 C35 123.0(4) . . ?
C15 C20 C19 118.7(4) . . ?
C15 C20 C21 118.3(4) . . ?
C19 C20 C21 123.0(5) . . ?
C1 C2 H2A 120.8 . . ?
C3 C2 H2A 120.8 . . ?
C3 C2 C1 118.4(5) . . ?
C50 C49 C48 121.7(4) . . ?
C50 C49 H49 119.2 . . ?
C48 C49 H49 119.2 . . ?
C20 C19 H19 121.0 . . ?
C18 C19 C20 118.0(5) . . ?
C18 C19 H19 121.0 . . ?
N4 C25 H25 109.2 . . ?
N4 C25 C26 111.7(4) . . ?
N4 C25 C27 107.9(4) . . ?
C26 C25 H25 109.2 . . ?
C27 C25 H25 109.2 . . ?
C27 C25 C26 109.6(4) . . ?
H54A C54 H54B 109.5 . . ?
H54A C54 H54C 109.5 . . ?
H54B C54 H54C 109.5 . . ?
C53 C54 H54A 109.5 . . ?
C53 C54 H54B 109.5 . . ?
C53 C54 H54C 109.5 . . ?
C23 C22 C24 123.7(4) . . ?
C21 C22 C24 117.0(4) . . ?
C21 C22 C23 119.2(4) . . ?
C20 C21 H21 119.3 . . ?
C22 C21 C20 121.3(4) . . ?
C22 C21 H21 119.3 . . ?
C7 C8 C10 118.0(4) . . ?
C7 C8 C9 119.4(4) . . ?
C9 C8 C10 122.6(4) . . ?
N8 C53 C54 111.8(4) . . ?
N8 C53 H53 109.6 . . ?
N8 C53 C55 107.7(4) . . ?
C54 C53 H53 109.6 . . ?
C55 C53 C54 108.6(4) . . ?
C55 C53 H53 109.6 . . ?
C34 C33 H33 120.5 . . ?
C32 C33 C34 119.0(5) . . ?
C32 C33 H33 120.5 . . ?
C47 C46 N7 118.8(5) . . ?
C47 C46 C45 123.4(4) . . ?
C45 C46 N7 117.8(5) . . ?
C48 C47 H47 120.7 . . ?
C46 C47 C48 118.6(5) . . ?
C46 C47 H47 120.7 . . ?
O24 C51 C50 116.9(4) . . ?
O25 C51 O24 114.7(4) . . ?
O25 C51 C50 128.4(4) . . ?
C6 C7 H7 118.9 . . ?
C8 C7 C6 122.3(4) . . ?
C8 C7 H7 118.9 . . ?
O3 C9 C8 116.9(4) . . ?
O4 C9 O3 116.2(5) . . ?
O4 C9 C8 126.8(5) . . ?
O3 C1 C6 120.2(4) . . ?
O3 C1 C2 117.5(4) . . ?
C2 C1 C6 122.2(5) . . ?
C19 C18 N3 118.1(5) . . ?
C17 C18 N3 118.8(5) . . ?
C17 C18 C19 123.2(5) . . ?
O20 C41 O21 125.4(5) . . ?
O20 C41 C39 123.9(5) . . ?
O21 C41 C39 110.6(5) . . ?
C25 C26 H26A 109.5 . . ?
C25 C26 H26B 109.5 . . ?
C25 C26 H26C 109.5 . . ?
H26A C26 H26B 109.5 . . ?
H26A C26 H26C 109.5 . . ?
H26B C26 H26C 109.5 . . ?
O28 C55 C53 109.8(5) . . ?
O27 C55 O28 125.3(5) . . ?
O27 C55 C53 125.0(5) . . ?
O14 C27 C25 111.2(5) . . ?
O13 C27 O14 124.1(5) . . ?
O13 C27 C25 124.6(5) . . ?
C39 C40 H40A 109.5 . . ?
C39 C40 H40B 109.5 . . ?
C39 C40 H40C 109.5 . . ?
H40A C40 H40B 109.5 . . ?
H40A C40 H40C 109.5 . . ?
H40B C40 H40C 109.5 . . ?
C6 C5 H5 121.1 . . ?
C4 C5 C6 117.9(5) . . ?
C4 C5 H5 121.1 . . ?
C33 C32 N5 119.5(5) . . ?
C33 C32 C31 122.1(5) . . ?
C31 C32 N5 118.4(5) . . ?
C5 C4 N1 118.9(5) . . ?
C5 C4 C3 123.1(5) . . ?
C3 C4 N1 118.1(5) . . ?
C18 C17 H17 120.0 . . ?
C18 C17 C16 120.0(5) . . ?
C16 C17 H17 120.0 . . ?
C29 C30 H30 120.9 . . ?
C29 C30 C31 118.1(5) . . ?
C31 C30 H30 120.9 . . ?
O7 C13 C11 110.1(5) . . ?
O6 C13 O7 124.7(5) . . ?
O6 C13 C11 125.2(5) . . ?
O24 C43 C48 119.9(4) . . ?
O24 C43 C44 116.8(4) . . ?
C44 C43 C48 123.3(4) . . ?
N2 C11 C13 107.6(4) . . ?
N2 C11 H11 108.8 . . ?
N2 C11 C12 112.3(4) . . ?
C13 C11 H11 108.8 . . ?
C12 C11 C13 110.4(4) . . ?
C12 C11 H11 108.8 . . ?
C15 C16 C17 117.0(5) . . ?
C15 C16 H16 121.5 . . ?
C17 C16 H16 121.5 . . ?
C44 C45 H45 120.6 . . ?
C46 C45 C44 118.9(5) . . ?
C46 C45 H45 120.6 . . ?
C2 C3 C4 119.6(5) . . ?
C2 C3 H3 120.2 . . ?
C4 C3 H3 120.2 . . ?
C11 C12 H12A 109.5 . . ?
C11 C12 H12B 109.5 . . ?
C11 C12 H12C 109.5 . . ?
H12A C12 H12B 109.5 . . ?
H12A C12 H12C 109.5 . . ?
H12B C12 H12C 109.5 . . ?
C32 C31 C30 119.4(5) . . ?
C32 C31 H31 120.3 . . ?
C30 C31 H31 120.3 . . ?
O28 C56 H56A 109.5 . . ?
O28 C56 H56B 109.5 . . ?
O28 C56 H56C 109.5 . . ?
H56A C56 H56B 109.5 . . ?
H56A C56 H56C 109.5 . . ?
H56B C56 H56C 109.5 . . ?
O21 C42 H42A 109.5 . . ?
O21 C42 H42B 109.5 . . ?
O21 C42 H42C 109.5 . . ?
H42A C42 H42B 109.5 . . ?
H42A C42 H42C 109.5 . . ?
H42B C42 H42C 109.5 . . ?
O7 C14 H14A 109.5 . . ?
O7 C14 H14B 109.5 . . ?
O7 C14 H14C 109.5 . . ?
H14A C14 H14B 109.5 . . ?
H14A C14 H14C 109.5 . . ?
H14B C14 H14C 109.5 . . ?
O14 C28 H28A 109.5 . . ?
O14 C28 H28B 109.5 . . ?
O14 C28 H28C 109.5 . . ?
H28A C28 H28B 109.5 . . ?
H28A C28 H28C 109.5 . . ?
H28B C28 H28C 109.5 . . ?
Cl3 C57 Cl2 117.5(10) . . ?
Cl3 C57 H57 106.7 . . ?
Cl2 C57 H57 106.7 . . ?
Cl1 C57 Cl3 112.9(11) . . ?
Cl1 C57 Cl2 105.6(8) . . ?
Cl1 C57 H57 106.7 . . ?

loop_
_geom_bond_atom_site_label_1
_geom_bond_atom_site_label_2
_geom_bond_distance
_geom_bond_site_symmetry_2
_geom_bond_publ_flag
O10 C15 1.376(5) . ?
O10 C23 1.369(6) . ?
O17 C37 1.377(6) . ?
O17 C29 1.378(5) . ?
O24 C51 1.393(6) . ?
O24 C43 1.374(5) . ?
O3 C9 1.375(6) . ?
O3 C1 1.369(6) . ?
Cl3 C57 1.654(12) . ?
O25 C51 1.199(6) . ?
O11 C23 1.203(5) . ?
O26 C52 1.224(7) . ?
O5 C10 1.211(7) . ?
O12 C24 1.206(6) . ?
O4 C9 1.205(6) . ?
O19 C38 1.228(6) . ?
O18 C37 1.196(6) . ?
Cl2 C57 1.661(15) . ?
O28 C55 1.307(7) . ?
O28 C56 1.457(7) . ?
N8 H8 0.8600 . ?
N8 C52 1.332(6) . ?
N8 C53 1.461(6) . ?
O14 C27 1.318(7) . ?
O14 C28 1.450(7) . ?
O20 C41 1.192(8) . ?
N6 H6 0.8600 . ?
N6 C38 1.321(6) . ?
N6 C39 1.455(6) . ?
N2 H2 0.8600 . ?
N2 C10 1.348(6) . ?
N2 C11 1.455(6) . ?
O7 C13 1.320(7) . ?
O7 C14 1.457(8) . ?
O21 C41 1.321(7) . ?
O21 C42 1.449(8) . ?
O13 C27 1.214(8) . ?
N4 H4 0.8600 . ?
N4 C24 1.331(6) . ?
N4 C25 1.459(6) . ?
O15 N5 1.205(8) . ?
C6 C7 1.435(6) . ?
C6 C1 1.391(7) . ?
C6 C5 1.399(6) . ?
O22 N7 1.220(8) . ?
N3 O8 1.194(8) . ?
N3 O9 1.213(7) . ?
N3 C18 1.488(6) . ?
O2 N1 1.214(8) . ?
O6 C13 1.178(8) . ?
N1 C4 1.474(7) . ?
N1 O1 1.199(7) . ?
C35 H35 0.9300 . ?
C35 C36 1.356(6) . ?
C35 C34 1.434(6) . ?
C50 C52 1.507(6) . ?
C50 C49 1.349(6) . ?
C50 C51 1.467(7) . ?
N7 C46 1.477(6) . ?
N7 O23 1.196(7) . ?
C38 C36 1.515(6) . ?
C24 C22 1.516(6) . ?
C15 C20 1.389(7) . ?
C15 C16 1.385(7) . ?
C37 C36 1.464(7) . ?
C29 C34 1.382(7) . ?
C29 C30 1.374(7) . ?
C23 C22 1.453(7) . ?
O27 C55 1.190(8) . ?
C10 C8 1.506(7) . ?
C48 C49 1.424(6) . ?
C48 C47 1.408(6) . ?
C48 C43 1.395(7) . ?
N5 C32 1.471(6) . ?
N5 O16 1.184(7) . ?
C39 H39 0.9800 . ?
C39 C41 1.519(6) . ?
C39 C40 1.508(7) . ?
C44 H44 0.9300 . ?
C44 C43 1.377(7) . ?
C44 C45 1.386(7) . ?
C34 C33 1.395(6) . ?
C20 C19 1.390(6) . ?
C20 C21 1.438(6) . ?
C2 H2A 0.9300 . ?
C2 C1 1.388(7) . ?
C2 C3 1.365(8) . ?
C49 H49 0.9300 . ?
C19 H19 0.9300 . ?
C19 C18 1.377(7) . ?
C25 H25 0.9800 . ?
C25 C26 1.521(7) . ?
C25 C27 1.499(7) . ?
C54 H54A 0.9600 . ?
C54 H54B 0.9600 . ?
C54 H54C 0.9600 . ?
C54 C53 1.520(7) . ?
C22 C21 1.365(6) . ?
C21 H21 0.9300 . ?
C8 C7 1.337(6) . ?
C8 C9 1.471(7) . ?
C53 H53 0.9800 . ?
C53 C55 1.519(6) . ?
C33 H33 0.9300 . ?
C33 C32 1.363(7) . ?
C46 C47 1.366(7) . ?
C46 C45 1.380(8) . ?
C47 H47 0.9300 . ?
C7 H7 0.9300 . ?
C18 C17 1.367(8) . ?
C26 H26A 0.9600 . ?
C26 H26B 0.9600 . ?
C26 H26C 0.9600 . ?
C40 H40A 0.9600 . ?
C40 H40B 0.9600 . ?
C40 H40C 0.9600 . ?
C5 H5 0.9300 . ?
C5 C4 1.370(7) . ?
C32 C31 1.388(8) . ?
C4 C3 1.384(8) . ?
C17 H17 0.9300 . ?
C17 C16 1.388(7) . ?
C30 H30 0.9300 . ?
C30 C31 1.389(7) . ?
C13 C11 1.509(7) . ?
C11 H11 0.9800 . ?
C11 C12 1.506(8) . ?
C16 H16 0.9300 . ?
C45 H45 0.9300 . ?
Cl1 C57 1.624(19) . ?
C3 H3 0.9300 . ?
C12 H12A 0.9600 . ?
C12 H12B 0.9600 . ?
C12 H12C 0.9600 . ?
C31 H31 0.9300 . ?
C56 H56A 0.9600 . ?
C56 H56B 0.9600 . ?
C56 H56C 0.9600 . ?
C42 H42A 0.9600 . ?
C42 H42B 0.9600 . ?
C42 H42C 0.9600 . ?
C14 H14A 0.9600 . ?
C14 H14B 0.9600 . ?
C14 H14C 0.9600 . ?
C28 H28A 0.9600 . ?
C28 H28B 0.9600 . ?
C28 H28C 0.9600 . ?
C57 H57 0.9800 . ?

loop_
_geom_torsion_atom_site_label_1
_geom_torsion_atom_site_label_2
_geom_torsion_atom_site_label_3
_geom_torsion_atom_site_label_4
_geom_torsion
_geom_torsion_site_symmetry_1
_geom_torsion_site_symmetry_2
_geom_torsion_site_symmetry_3
_geom_torsion_site_symmetry_4
_geom_torsion_publ_flag
O10 C15 C20 C19 -179.9(4) . . . . ?
O10 C15 C20 C21 0.6(6) . . . . ?
O10 C15 C16 C17 179.8(4) . . . . ?
O10 C23 C22 C24 -179.5(3) . . . . ?
O10 C23 C22 C21 -0.8(6) . . . . ?
O17 C37 C36 C35 -0.6(6) . . . . ?
O17 C37 C36 C38 -179.3(3) . . . . ?
O17 C29 C34 C35 0.7(6) . . . . ?
O17 C29 C34 C33 180.0(4) . . . . ?
O17 C29 C30 C31 -179.1(4) . . . . ?
O11 C23 C22 C24 1.5(7) . . . . ?
O11 C23 C22 C21 -179.9(4) . . . . ?
O5 C10 C8 C7 -3.2(7) . . . . ?
O5 C10 C8 C9 175.2(5) . . . . ?
O12 C24 C22 C23 175.7(5) . . . . ?
O12 C24 C22 C21 -3.0(7) . . . . ?
O19 C38 C36 C35 -8.7(6) . . . . ?
O19 C38 C36 C37 170.0(4) . . . . ?
O18 C37 C36 C35 178.5(4) . . . . ?
O18 C37 C36 C38 -0.2(7) . . . . ?
N8 C53 C55 O28 170.3(4) . . . . ?
N8 C53 C55 O27 -10.7(8) . . . . ?
N6 C38 C36 C35 171.9(4) . . . . ?
N6 C38 C36 C37 -9.4(6) . . . . ?
N6 C39 C41 O20 0.3(7) . . . . ?
N6 C39 C41 O21 -179.6(4) . . . . ?
N2 C10 C8 C7 175.4(4) . . . . ?
N2 C10 C8 C9 -6.2(6) . . . . ?
O7 C13 C11 N2 172.5(4) . . . . ?
O7 C13 C11 C12 -64.7(6) . . . . ?
N4 C24 C22 C23 -5.6(6) . . . . ?
N4 C24 C22 C21 175.7(4) . . . . ?
N4 C25 C27 O14 176.3(4) . . . . ?
N4 C25 C27 O13 -4.7(8) . . . . ?
O15 N5 C32 C33 4.0(9) . . . . ?
O15 N5 C32 C31 -177.4(7) . . . . ?
C6 C5 C4 N1 -179.7(4) . . . . ?
C6 C5 C4 C3 0.3(7) . . . . ?
O22 N7 C46 C47 8.8(8) . . . . ?
O22 N7 C46 C45 -171.8(6) . . . . ?
N3 C18 C17 C16 179.8(4) . . . . ?
O2 N1 C4 C5 12.6(8) . . . . ?
O2 N1 C4 C3 -167.3(6) . . . . ?
O6 C13 C11 N2 -9.7(8) . . . . ?
O6 C13 C11 C12 113.1(7) . . . . ?
N1 C4 C3 C2 179.6(4) . . . . ?
C35 C34 C33 C32 178.8(4) . . . . ?
N7 C46 C47 C48 -179.6(4) . . . . ?
N7 C46 C45 C44 179.7(4) . . . . ?
C38 N6 C39 C41 -168.8(4) . . . . ?
C38 N6 C39 C40 69.0(5) . . . . ?
C24 N4 C25 C26 72.8(6) . . . . ?
C24 N4 C25 C27 -166.6(4) . . . . ?
C24 C22 C21 C20 178.7(4) . . . . ?
C52 N8 C53 C54 75.2(6) . . . . ?
C52 N8 C53 C55 -165.6(4) . . . . ?
C52 C50 C49 C48 179.9(4) . . . . ?
C52 C50 C51 O24 178.7(3) . . . . ?
C52 C50 C51 O25 -2.5(7) . . . . ?
C15 O10 C23 O11 -179.2(4) . . . . ?
C15 O10 C23 C22 1.7(6) . . . . ?
C15 C20 C19 C18 -0.4(7) . . . . ?
C15 C20 C21 C22 0.2(6) . . . . ?
C37 O17 C29 C34 -1.2(6) . . . . ?
C37 O17 C29 C30 178.5(4) . . . . ?
C29 O17 C37 O18 -178.1(4) . . . . ?
C29 O17 C37 C36 1.1(6) . . . . ?
C29 C34 C33 C32 -0.5(7) . . . . ?
C29 C30 C31 C32 -1.3(8) . . . . ?
C36 C35 C34 C29 -0.2(6) . . . . ?
C36 C35 C34 C33 -179.4(4) . . . . ?
C23 O10 C15 C20 -1.6(6) . . . . ?
C23 O10 C15 C16 178.1(4) . . . . ?
C23 C22 C21 C20 0.0(6) . . . . ?
C10 N2 C11 C13 -168.7(4) . . . . ?
C10 N2 C11 C12 69.6(6) . . . . ?
C10 C8 C7 C6 178.5(4) . . . . ?
C10 C8 C9 O3 179.5(4) . . . . ?
C10 C8 C9 O4 -2.4(8) . . . . ?
O8 N3 C18 C19 15.4(9) . . . . ?
O8 N3 C18 C17 -165.0(7) . . . . ?
N5 C32 C31 C30 -177.5(5) . . . . ?
C39 N6 C38 O19 4.2(7) . . . . ?
C39 N6 C38 C36 -176.4(4) . . . . ?
C34 C35 C36 C38 178.9(4) . . . . ?
C34 C35 C36 C37 0.1(6) . . . . ?
C34 C29 C30 C31 0.7(7) . . . . ?
C34 C33 C32 N5 178.3(4) . . . . ?
C34 C33 C32 C31 -0.2(8) . . . . ?
O9 N3 C18 C19 -168.1(6) . . . . ?
O9 N3 C18 C17 11.5(8) . . . . ?
C20 C15 C16 C17 -0.5(7) . . . . ?
C20 C19 C18 N3 -180.0(4) . . . . ?
C20 C19 C18 C17 0.5(8) . . . . ?
C49 C50 C52 O26 -0.5(7) . . . . ?
C49 C50 C52 N8 178.1(4) . . . . ?
C49 C50 C51 O24 -2.6(6) . . . . ?
C49 C50 C51 O25 176.2(4) . . . . ?
C49 C48 C47 C46 179.6(4) . . . . ?
C49 C48 C43 O24 -0.5(6) . . . . ?
C49 C48 C43 C44 179.4(4) . . . . ?
C19 C20 C21 C22 -179.3(4) . . . . ?
C19 C18 C17 C16 -0.6(8) . . . . ?
C25 N4 C24 O12 0.1(8) . . . . ?
C25 N4 C24 C22 -178.5(4) . . . . ?
C54 C53 C55 O28 -68.5(6) . . . . ?
C54 C53 C55 O27 110.5(7) . . . . ?
C21 C20 C19 C18 179.1(4) . . . . ?
C53 N8 C52 O26 -0.2(7) . . . . ?
C53 N8 C52 C50 -178.8(4) . . . . ?
C33 C32 C31 C30 1.1(8) . . . . ?
C47 C48 C49 C50 -179.4(4) . . . . ?
C47 C48 C43 O24 179.3(3) . . . . ?
C47 C48 C43 C44 -0.8(7) . . . . ?
C47 C46 C45 C44 -0.9(8) . . . . ?
C51 O24 C43 C48 -1.1(6) . . . . ?
C51 O24 C43 C44 179.0(4) . . . . ?
C51 C50 C52 O26 178.2(5) . . . . ?
C51 C50 C52 N8 -3.1(6) . . . . ?
C51 C50 C49 C48 1.1(6) . . . . ?
C7 C6 C1 O3 -1.3(6) . . . . ?
C7 C6 C1 C2 179.1(4) . . . . ?
C7 C6 C5 C4 180.0(4) . . . . ?
C7 C8 C9 O3 -2.2(6) . . . . ?
C7 C8 C9 O4 176.0(4) . . . . ?
O23 N7 C46 C47 -178.1(6) . . . . ?
O23 N7 C46 C45 1.3(8) . . . . ?
C9 O3 C1 C6 -1.0(6) . . . . ?
C9 O3 C1 C2 178.7(4) . . . . ?
C9 C8 C7 C6 0.0(6) . . . . ?
C1 O3 C9 O4 -175.7(4) . . . . ?
C1 O3 C9 C8 2.7(6) . . . . ?
C1 C6 C7 C8 1.7(6) . . . . ?
C1 C6 C5 C4 0.7(6) . . . . ?
C1 C2 C3 C4 -0.6(7) . . . . ?
C18 C17 C16 C15 0.6(7) . . . . ?
C26 C25 C27 O14 -61.8(6) . . . . ?
C26 C25 C27 O13 117.2(7) . . . . ?
C40 C39 C41 O20 123.9(6) . . . . ?
C40 C39 C41 O21 -56.0(6) . . . . ?
C5 C6 C7 C8 -177.6(4) . . . . ?
C5 C6 C1 O3 178.1(3) . . . . ?
C5 C6 C1 C2 -1.6(7) . . . . ?
C5 C4 C3 C2 -0.3(8) . . . . ?
C30 C29 C34 C35 -179.0(4) . . . . ?
C30 C29 C34 C33 0.2(7) . . . . ?
C43 O24 C51 O25 -176.3(4) . . . . ?
C43 O24 C51 C50 2.6(5) . . . . ?
C43 C48 C49 C50 0.4(6) . . . . ?
C43 C48 C47 C46 -0.2(6) . . . . ?
C43 C44 C45 C46 -0.2(7) . . . . ?
C11 N2 C10 O5 0.5(8) . . . . ?
C11 N2 C10 C8 -178.1(4) . . . . ?
C16 C15 C20 C19 0.4(7) . . . . ?
C16 C15 C20 C21 -179.1(4) . . . . ?
C45 C44 C43 O24 -179.2(4) . . . . ?
C45 C44 C43 C48 1.0(7) . . . . ?
C45 C46 C47 C48 1.0(7) . . . . ?
O1 N1 C4 C5 -169.9(6) . . . . ?
O1 N1 C4 C3 10.1(9) . . . . ?
C3 C2 C1 O3 -178.2(4) . . . . ?
C3 C2 C1 C6 1.5(7) . . . . ?
O16 N5 C32 C33 -178.4(8) . . . . ?
O16 N5 C32 C31 0.3(10) . . . . ?
C56 O28 C55 O27 -5.2(10) . . . . ?
C56 O28 C55 C53 173.8(5) . . . . ?
C42 O21 C41 O20 -3.4(10) . . . . ?
C42 O21 C41 C39 176.5(5) . . . . ?
C14 O7 C13 O6 -0.7(10) . . . . ?
C14 O7 C13 C11 177.2(5) . . . . ?
C28 O14 C27 O13 -4.8(10) . . . . ?
C28 O14 C27 C25 174.1(5) . . . . ?
